data_7116269
loop_
_publ_author_name
'Banh, Hung'
'Gemel, Christian'
'Seidel, R\"udiger W'
'Fischer, Roland A.'

_publ_section_title
;
 A solvated zinc analogue of the calomel-dication.
;
_journal_issue 11
_journal_name_full 'Chemical communications (Cambridge, England)'
_journal_page_first 2170
_journal_page_last 2172
_journal_paper_doi 10.1039/c4cc08850f
_journal_volume 51
_journal_year 2015
_chemical_formula_moiety 'C42 H30 N6 Zn2, 2(C32 H12 B F24), 4(C H2 Cl2)'
_chemical_formula_sum 'C110 H62 B2 Cl8 F48 N6 Zn2'
_chemical_formula_weight 2815.61
_space_group_crystal_system monoclinic
_space_group_IT_number 14
_space_group_name_Hall '-P 2ybc'
_space_group_name_H-M_alt 'P 1 21/c 1'
_symmetry_space_group_name_Hall '-P 2ybc'
_symmetry_space_group_name_H-M 'P 1 21/c 1'
_atom_sites_solution_hydrogens geom
_atom_sites_solution_primary direct
_atom_sites_solution_secondary difmap
_audit_creation_method SHELXL-2014/7
_audit_update_record
;
2014-11-03 deposited with the CCDC.
2014-12-10 downloaded from the CCDC.
;
_cell_angle_alpha 90
_cell_angle_beta 102.147(3)
_cell_angle_gamma 90
_cell_formula_units_Z 2
_cell_length_a 15.1012(5)
_cell_length_b 16.1231(5)
_cell_length_c 24.7275(7)
_cell_measurement_reflns_used 9037
_cell_measurement_temperature 116(2)
_cell_measurement_theta_max 69.7730
_cell_measurement_theta_min 3.6420
_cell_volume 5885.8(3)
_computing_cell_refinement
;
CrysAlisPro, Agilent Technologies,
Version 1.171.37.35 (release 13-08-2014 CrysAlis171 .NET)
(compiled Aug 13 2014,18:06:01)
;
_computing_data_collection
;
CrysAlisPro, Agilent Technologies,
Version 1.171.37.35 (release 13-08-2014 CrysAlis171 .NET)
(compiled Aug 13 2014,18:06:01)
;
_computing_data_reduction
;
CrysAlisPro, Agilent Technologies,
Version 1.171.37.35 (release 13-08-2014 CrysAlis171 .NET)
(compiled Aug 13 2014,18:06:01)
;
_computing_publication_material 'enCIFer (Allen et al., 2002)'
_computing_structure_refinement 'SHELXL-2014/7 (Sheldrick, 2014)'
_computing_structure_solution 'SHELXS-97 (Sheldrick, 2008)'
_diffrn_ambient_temperature 116(2)
_diffrn_detector_area_resol_mean 10.4372
_diffrn_measured_fraction_theta_full 1.000
_diffrn_measured_fraction_theta_max 0.971
_diffrn_measurement_device_type 'SuperNova, Agilent Technologies'
_diffrn_measurement_method '\w scans'
_diffrn_radiation_monochromator mirror
_diffrn_radiation_type CuK\a
_diffrn_radiation_wavelength 1.54184
_diffrn_reflns_av_R_equivalents 0.0343
_diffrn_reflns_av_unetI/netI 0.0401
_diffrn_reflns_Laue_measured_fraction_full 1.000
_diffrn_reflns_Laue_measured_fraction_max 0.971
_diffrn_reflns_limit_h_max 18
_diffrn_reflns_limit_h_min -18
_diffrn_reflns_limit_k_max 15
_diffrn_reflns_limit_k_min -19
_diffrn_reflns_limit_l_max 27
_diffrn_reflns_limit_l_min -30
_diffrn_reflns_number 25281
_diffrn_reflns_point_group_measured_fraction_full 1.000
_diffrn_reflns_point_group_measured_fraction_max 0.971
_diffrn_reflns_theta_full 67.684
_diffrn_reflns_theta_max 74.929
_diffrn_reflns_theta_min 3.295
_diffrn_source 'SuperNova (Cu) X-ray Source'
_exptl_absorpt_coefficient_mu 3.311
_exptl_absorpt_correction_T_max 1.00000
_exptl_absorpt_correction_T_min 0.72209
_exptl_absorpt_correction_type multi-scan
_exptl_absorpt_process_details
;
CrysAlisPro, Agilent Technologies,
Version 1.171.37.35 (release 13-08-2014 CrysAlis171 .NET)
(compiled Aug 13 2014,18:06:01)
Empirical absorption correction using spherical harmonics,
 implemented in SCALE3 ABSPACK scaling algorithm.
;
_exptl_crystal_colour colourless
_exptl_crystal_density_diffrn 1.589
_exptl_crystal_description prism
_exptl_crystal_F_000 2804
_exptl_crystal_size_max 0.146
_exptl_crystal_size_mid 0.054
_exptl_crystal_size_min 0.052
_refine_diff_density_max 0.875
_refine_diff_density_min -0.994
_refine_diff_density_rms 0.086
_refine_ls_extinction_method none
_refine_ls_goodness_of_fit_ref 1.077
_refine_ls_hydrogen_treatment constr
_refine_ls_matrix_type full
_refine_ls_number_parameters 889
_refine_ls_number_reflns 11758
_refine_ls_number_restraints 373
_refine_ls_restrained_S_all 1.181
_refine_ls_R_factor_all 0.1149
_refine_ls_R_factor_gt 0.0951
_refine_ls_shift/su_max 0.000
_refine_ls_shift/su_mean 0.000
_refine_ls_structure_factor_coef Fsqd
_refine_ls_weighting_details 'w=1/[\s^2^(Fo^2^)+(0.1737P)^2^+5.4040P] where P=(Fo^2^+2Fc^2^)/3'
_refine_ls_weighting_scheme calc
_refine_ls_wR_factor_gt 0.2819
_refine_ls_wR_factor_ref 0.3105
_reflns_Friedel_coverage 0.000
_reflns_number_gt 8576
_reflns_number_total 11758
_reflns_threshold_expression 'I > 2\s(I)'
_cod_data_source_file c4cc08850f2.cif
_cod_data_source_block om1076
_cod_depositor_comments 'Adding full bibliography for 7116267--7116269.cif.'
_cod_database_code 7116269
_shelx_shelxl_version_number 2014/7
_shelx_space_group_comment
;
The symmetry employed for this shelxl refinement is uniquely defined
by the following loop, which should always be used as a source of
symmetry information in preference to the above space-group names.
They are only intended as comments.
;
_shelx_estimated_absorpt_t_min 0.643
_shelx_estimated_absorpt_t_max 0.847

loop_
_space_group_symop_operation_xyz
'x, y, z'
'-x, y+1/2, -z+1/2'
'-x, -y, -z'
'x, -y-1/2, z-1/2'

loop_
_atom_site_label
_atom_site_type_symbol
_atom_site_fract_x
_atom_site_fract_y
_atom_site_fract_z
_atom_site_U_iso_or_equiv
_atom_site_adp_type
_atom_site_occupancy
_atom_site_site_symmetry_order
_atom_site_calc_flag
_atom_site_refinement_flags_posn
_atom_site_refinement_flags_adp
_atom_site_refinement_flags_occupancy
_atom_site_disorder_assembly
_atom_site_disorder_group
Zn1 Zn 0.47754(6) 0.06424(4) 0.47828(3) 0.0719(3) Uani 1 1 d . . . . .
C1 C 0.3419(5) 0.1020(4) 0.4621(3) 0.0828(16) Uani 1 1 d . . . . .
N2 N 0.2658(4) 0.1170(3) 0.4542(2) 0.0828(13) Uani 1 1 d D . . . .
C3 C 0.1729(4) 0.1356(4) 0.4405(3) 0.077(3) Uani 0.640(10) 1 d DG U P A 1
C4 C 0.1405(5) 0.2162(4) 0.4311(3) 0.094(3) Uani 0.640(10) 1 d G U P A 1
H4 H 0.1817 0.2609 0.4317 0.113 Uiso 0.640(10) 1 calc R U P A 1
C5 C 0.0479(6) 0.2314(4) 0.4210(4) 0.108(3) Uani 0.640(10) 1 d G U P A 1
H5 H 0.0258 0.2864 0.4145 0.129 Uiso 0.640(10) 1 calc R U P A 1
C6 C -0.0124(4) 0.1660(6) 0.4202(4) 0.114(4) Uani 0.640(10) 1 d G U P A 1
H6 H -0.0757 0.1764 0.4132 0.137 Uiso 0.640(10) 1 calc R U P A 1
C7 C 0.0200(5) 0.0855(5) 0.4296(4) 0.115(4) Uani 0.640(10) 1 d G U P A 1
H7 H -0.0212 0.0408 0.4290 0.138 Uiso 0.640(10) 1 calc R U P A 1
C8 C 0.1126(5) 0.0703(4) 0.4398(4) 0.094(3) Uani 0.640(10) 1 d G U P A 1
H8 H 0.1347 0.0152 0.4462 0.112 Uiso 0.640(10) 1 calc R U P A 1
C3' C 0.1819(6) 0.1311(8) 0.4540(6) 0.079(5) Uani 0.360(10) 1 d DG U P A 2
C4' C 0.1292(8) 0.0997(7) 0.4891(5) 0.086(5) Uani 0.360(10) 1 d G U P A 2
H4' H 0.1548 0.0620 0.5177 0.103 Uiso 0.360(10) 1 calc R U P A 2
C5' C 0.0390(8) 0.1234(8) 0.4824(5) 0.096(5) Uani 0.360(10) 1 d G U P A 2
H5' H 0.0030 0.1019 0.5063 0.115 Uiso 0.360(10) 1 calc R U P A 2
C6' C 0.0016(6) 0.1785(8) 0.4406(6) 0.083(5) Uani 0.360(10) 1 d G U P A 2
H6' H -0.0601 0.1947 0.4360 0.100 Uiso 0.360(10) 1 calc R U P A 2
C7' C 0.0542(9) 0.2099(8) 0.4055(5) 0.085(6) Uiso 0.360(10) 1 d G . P A 2
H7' H 0.0286 0.2476 0.3769 0.103 Uiso 0.360(10) 1 calc R U P A 2
C8' C 0.1444(8) 0.1862(8) 0.4122(5) 0.085(5) Uiso 0.360(10) 1 d G . P A 2
H8' H 0.1804 0.2077 0.3882 0.103 Uiso 0.360(10) 1 calc R U P A 2
C9 C 0.4971(5) 0.0861(3) 0.3972(2) 0.0770(15) Uani 1 1 d . . . . .
N10 N 0.5112(3) 0.0881(3) 0.35295(17) 0.0706(11) Uani 1 1 d . . . . .
C11 C 0.5280(4) 0.0884(3) 0.2993(2) 0.0634(11) Uani 1 1 d . . . . .
C12 C 0.6097(5) 0.1134(6) 0.2902(3) 0.112(3) Uani 1 1 d . . . . .
H12 H 0.6567 0.1297 0.3203 0.135 Uiso 1 1 calc R U . . .
C13 C 0.6234(5) 0.1150(7) 0.2370(3) 0.121(3) Uani 1 1 d . . . . .
H13 H 0.6795 0.1342 0.2302 0.146 Uiso 1 1 calc R U . . .
C14 C 0.5573(4) 0.0891(4) 0.1938(2) 0.0759(14) Uani 1 1 d . . . . .
H14 H 0.5677 0.0885 0.1572 0.091 Uiso 1 1 calc R U . . .
C15 C 0.4772(4) 0.0644(4) 0.2039(2) 0.0771(15) Uani 1 1 d . . . . .
H15 H 0.4306 0.0470 0.1739 0.093 Uiso 1 1 calc R U . . .
C16 C 0.4615(4) 0.0638(4) 0.2564(2) 0.0770(15) Uani 1 1 d . . . . .
H16 H 0.4045 0.0463 0.2629 0.092 Uiso 1 1 calc R U . . .
C17 C 0.5316(4) 0.1786(3) 0.5108(2) 0.0731(14) Uani 1 1 d . . . . .
N18 N 0.5694(3) 0.2389(3) 0.52659(16) 0.0665(10) Uani 1 1 d . . . . .
C19 C 0.6143(3) 0.3144(3) 0.54150(17) 0.0597(10) Uani 1 1 d . . . . .
C20 C 0.5796(3) 0.3844(3) 0.5139(2) 0.0636(11) Uani 1 1 d . . . . .
H20 H 0.5259 0.3822 0.4858 0.076 Uiso 1 1 calc R U . . .
C21 C 0.6240(4) 0.4581(3) 0.5277(3) 0.0743(13) Uani 1 1 d . . . . .
H21 H 0.6000 0.5075 0.5094 0.089 Uiso 1 1 calc R U . . .
C22 C 0.7019(4) 0.4616(4) 0.5670(2) 0.0736(13) Uani 1 1 d . . . . .
H22 H 0.7323 0.5129 0.5760 0.088 Uiso 1 1 calc R U . . .
C23 C 0.7363(4) 0.3895(4) 0.5939(2) 0.0756(14) Uani 1 1 d . . . . .
H23 H 0.7909 0.3915 0.6212 0.091 Uiso 1 1 calc R U . . .
C24 C 0.6930(4) 0.3162(3) 0.58188(19) 0.0685(12) Uani 1 1 d . . . . .
H24 H 0.7162 0.2669 0.6008 0.082 Uiso 1 1 calc R U . . .
B1 B 0.7698(3) 0.3938(3) 0.35690(17) 0.0438(9) Uani 1 1 d . . . . .
C25 C 0.7649(2) 0.4951(2) 0.36119(16) 0.0460(8) Uani 1 1 d . . . . .
C26 C 0.7787(3) 0.5456(3) 0.3176(2) 0.0583(10) Uani 1 1 d . . . . .
H26 H 0.7968 0.5206 0.2868 0.070 Uiso 1 1 calc R U . . .
C27 C 0.7667(3) 0.6313(3) 0.3179(3) 0.0719(14) Uani 1 1 d D . . . .
C28 C 0.7810(4) 0.6808(4) 0.2704(3) 0.118(3) Uani 1 1 d D . . . .
F29 F 0.7019(5) 0.6760(6) 0.2244(3) 0.145(3) Uani 0.665(6) 1 d D . P B 1
F30 F 0.8377(6) 0.6502(5) 0.2418(3) 0.109(3) Uani 0.665(6) 1 d D . P B 1
F31 F 0.7914(8) 0.7571(4) 0.2726(3) 0.131(3) Uani 0.665(6) 1 d D . P B 1
F29' F 0.8679(8) 0.7220(11) 0.2943(5) 0.145(3) Uani 0.335(6) 1 d D . P B 2
F30' F 0.7340(11) 0.7504(9) 0.2687(6) 0.109(3) Uani 0.335(6) 1 d D . P B 2
F31' F 0.7908(17) 0.6474(9) 0.2281(6) 0.131(3) Uani 0.335(6) 1 d D . P B 2
C32 C 0.7411(3) 0.6701(3) 0.3625(3) 0.0676(13) Uani 1 1 d . . . . .
H32 H 0.7338 0.7286 0.3631 0.081 Uiso 1 1 calc R U . . .
C33 C 0.7266(3) 0.6216(3) 0.4058(2) 0.0553(10) Uani 1 1 d . . . . .
C34 C 0.6946(4) 0.6608(3) 0.4523(3) 0.0709(13) Uani 1 1 d . . . . .
F35 F 0.7015(3) 0.74349(18) 0.45311(17) 0.0946(11) Uani 1 1 d . . . . .
F36 F 0.6065(2) 0.6443(2) 0.45028(18) 0.0953(11) Uani 1 1 d . . . . .
F37 F 0.7392(3) 0.6334(2) 0.50168(14) 0.0907(10) Uani 1 1 d . . . . .
C38 C 0.7389(2) 0.5355(2) 0.40522(17) 0.0460(8) Uani 1 1 d . . . . .
H38 H 0.7291 0.5036 0.4358 0.055 Uiso 1 1 calc R U . . .
C39 C 0.8506(2) 0.3629(2) 0.32575(15) 0.0454(8) Uani 1 1 d . . . . .
C40 C 0.9323(2) 0.4070(2) 0.33075(15) 0.0456(8) Uani 1 1 d . . . . .
H40 H 0.9389 0.4586 0.3497 0.055 Uiso 1 1 calc R U . . .
C41 C 1.0035(3) 0.3773(3) 0.30883(18) 0.0528(9) Uani 1 1 d D . . . .
C42 C 1.0909(3) 0.4235(3) 0.3163(2) 0.0608(11) Uani 1 1 d D . . . .
F43 F 1.0876(3) 0.5012(2) 0.3333(2) 0.0763(11) Uani 0.828(7) 1 d D . P C 1
F44 F 1.1200(5) 0.4342(5) 0.2692(3) 0.122(3) Uani 0.828(7) 1 d D . P C 1
F45 F 1.1560(3) 0.3899(3) 0.3525(3) 0.124(3) Uani 0.828(7) 1 d D . P C 1
F43' F 1.1492(11) 0.3851(12) 0.2946(10) 0.0763(11) Uani 0.172(7) 1 d D . P C 2
F44' F 1.1242(17) 0.429(2) 0.3701(6) 0.122(3) Uani 0.172(7) 1 d D . P C 2
F45' F 1.0753(14) 0.4977(10) 0.3013(15) 0.124(3) Uani 0.172(7) 1 d D . P C 2
C46 C 0.9972(3) 0.3018(4) 0.2814(2) 0.0710(14) Uani 1 1 d . . . . .
H46 H 1.0456 0.2815 0.2660 0.085 Uiso 1 1 calc R U . . .
C47 C 0.9181(3) 0.2571(4) 0.2772(3) 0.0785(16) Uani 1 1 d D . . . .
C48 C 0.9117(4) 0.1720(5) 0.2517(3) 0.125(4) Uani 1 1 d D . . . .
F49 F 0.9431(7) 0.1794(5) 0.2010(4) 0.135(3) Uani 0.580(6) 1 d D U P D 1
F50 F 0.9749(7) 0.1207(6) 0.2766(4) 0.117(3) Uani 0.580(6) 1 d D U P D 1
F51 F 0.8352(5) 0.1429(5) 0.2340(5) 0.106(3) Uani 0.580(6) 1 d D U P D 1
F49' F 0.8668(10) 0.1153(6) 0.2847(5) 0.135(3) Uani 0.420(6) 1 d D U P D 2
F50' F 0.8531(9) 0.1649(8) 0.2080(5) 0.117(3) Uani 0.420(6) 1 d D U P D 2
F51' F 0.9831(7) 0.1288(8) 0.2539(6) 0.106(3) Uani 0.420(6) 1 d D U P D 2
C52 C 0.8466(3) 0.2865(3) 0.2993(2) 0.0606(11) Uani 1 1 d . . . . .
H52 H 0.7938 0.2534 0.2963 0.073 Uiso 1 1 calc R U . . .
C53 C 0.7988(2) 0.3490(2) 0.41736(15) 0.0420(7) Uani 1 1 d . . . . .
C54 C 0.7664(3) 0.2707(2) 0.42781(17) 0.0485(8) Uani 1 1 d . . . . .
H54 H 0.7201 0.2458 0.4007 0.058 Uiso 1 1 calc R U . . .
C55 C 0.8001(3) 0.2279(3) 0.4769(2) 0.0603(10) Uani 1 1 d . . . . .
C56 C 0.7670(5) 0.1411(4) 0.4845(3) 0.0854(16) Uani 1 1 d . . . . .
F57 F 0.8282(4) 0.0853(2) 0.4806(4) 0.166(3) Uani 1 1 d . . . . .
F58 F 0.7502(3) 0.1296(3) 0.53422(18) 0.1121(14) Uani 1 1 d . . . . .
F59 F 0.6897(3) 0.1231(3) 0.44943(18) 0.1136(15) Uani 1 1 d . . . . .
C60 C 0.8684(3) 0.2614(3) 0.51690(19) 0.0622(11) Uani 1 1 d . . . . .
H60 H 0.8923 0.2318 0.5500 0.075 Uiso 1 1 calc R U . . .
C61 C 0.9014(3) 0.3390(3) 0.50773(16) 0.0524(9) Uani 1 1 d . . . . .
C62 C 0.9774(3) 0.3765(4) 0.54925(19) 0.0687(13) Uani 1 1 d . . . . .
F63 F 1.0529(2) 0.3796(4) 0.53134(17) 0.1225(17) Uani 1 1 d . . . . .
F64 F 0.9918(3) 0.3405(3) 0.59723(15) 0.131(2) Uani 1 1 d . . . . .
F65 F 0.9637(3) 0.4554(3) 0.55845(16) 0.1071(13) Uani 1 1 d . . . . .
C66 C 0.8663(2) 0.3818(2) 0.45888(15) 0.0425(7) Uani 1 1 d . . . . .
H66 H 0.8895 0.4354 0.4538 0.051 Uiso 1 1 calc R U . . .
C67 C 0.6681(3) 0.3667(3) 0.32348(17) 0.0519(9) Uani 1 1 d . . . . .
C68 C 0.5964(3) 0.3613(3) 0.35065(18) 0.0550(10) Uani 1 1 d . . . . .
H68 H 0.6082 0.3687 0.3896 0.066 Uiso 1 1 calc R U . . .
C69 C 0.5082(3) 0.3454(4) 0.3227(2) 0.0667(13) Uani 1 1 d D . . . .
C70 C 0.4336(3) 0.3410(4) 0.3545(2) 0.0798(17) Uani 1 1 d D . . . .
F71 F 0.4365(2) 0.4102(3) 0.38777(16) 0.0798(10) Uani 0.895(5) 1 d D . P E 1
F72 F 0.4441(3) 0.2797(3) 0.3897(3) 0.119(2) Uani 0.895(5) 1 d D . P E 1
F73 F 0.3524(2) 0.3464(5) 0.3230(2) 0.120(2) Uani 0.895(5) 1 d D . P E 1
F71' F 0.3839(18) 0.2672(13) 0.3405(13) 0.0798(10) Uani 0.105(5) 1 d D . P E 2
F72' F 0.3655(19) 0.3940(19) 0.338(2) 0.119(2) Uani 0.105(5) 1 d D . P E 2
F73' F 0.4497(19) 0.339(3) 0.4070(14) 0.120(2) Uani 0.105(5) 1 d D . P E 2
C74 C 0.4870(3) 0.3340(4) 0.2659(2) 0.0703(14) Uani 1 1 d . . . . .
H74 H 0.4267 0.3228 0.2468 0.084 Uiso 1 1 calc R U . . .
C75 C 0.5565(3) 0.3394(3) 0.23829(18) 0.0652(12) Uani 1 1 d D . . . .
C76 C 0.5367(3) 0.3312(4) 0.1764(2) 0.0790(16) Uani 1 1 d D . . . .
C77 C 0.6457(3) 0.3572(3) 0.26602(18) 0.0591(11) Uani 1 1 d . . . . .
H77 H 0.6916 0.3629 0.2453 0.071 Uiso 1 1 calc R U . . .
F77 F 0.5286(4) 0.4003(3) 0.15081(15) 0.0979(15) Uani 0.874(5) 1 d D . P F 1
F78 F 0.4631(3) 0.2831(3) 0.15746(15) 0.0909(12) Uani 0.874(5) 1 d D . P F 1
F79 F 0.6024(3) 0.2883(3) 0.15856(14) 0.0881(12) Uani 0.874(5) 1 d D . P F 1
F77' F 0.537(2) 0.2647(11) 0.1484(9) 0.0979(15) Uani 0.126(5) 1 d D . P F 2
F78' F 0.5958(16) 0.3778(17) 0.1517(8) 0.0909(12) Uani 0.126(5) 1 d D . P F 2
F79' F 0.4590(15) 0.3722(18) 0.1486(8) 0.0881(12) Uani 0.126(5) 1 d D . P F 2
Cl1 Cl 0.2933(2) 0.42264(16) 0.13961(16) 0.1602(12) Uani 0.5 1 d D . P G 1
Cl2 Cl 0.1124(4) 0.3713(3) 0.0787(2) 0.153(2) Uani 0.591(5) 1 d D . P G 1
C78 C 0.1778(9) 0.4192(14) 0.1370(8) 0.150(6) Uiso 0.591(5) 1 d D . P G 1
H78A H 0.1557 0.4767 0.1388 0.180 Uiso 0.591(5) 1 calc R U P G 1
H78B H 0.1677 0.3897 0.1703 0.180 Uiso 0.591(5) 1 calc R U P G 1
Cl1' Cl 0.2933(2) 0.42264(16) 0.13961(16) 0.1602(12) Uani 0.5 1 d D . P G 2
Cl2' Cl 0.1624(4) 0.5476(4) 0.1409(3) 0.124(2) Uani 0.409(5) 1 d D . P G 2
C78' C 0.2185(17) 0.4616(14) 0.1744(11) 0.150(6) Uiso 0.409(5) 1 d D . P G 2
H78C H 0.2506 0.4778 0.2121 0.180 Uiso 0.409(5) 1 calc R U P G 2
H78D H 0.1736 0.4184 0.1781 0.180 Uiso 0.409(5) 1 calc R U P G 2
Cl3 Cl 0.7535(3) 0.0430(3) 0.65681(12) 0.1044(14) Uani 0.581(11) 1 d D . P H 1
Cl4 Cl 0.9270(5) 0.1156(5) 0.64976(18) 0.147(2) Uani 0.581(11) 1 d D . P H 1
C79 C 0.8852(16) 0.009(2) 0.675(2) 0.36(3) Uiso 0.581(11) 1 d D . P H 1
H79A H 0.9081 -0.0012 0.7153 0.432 Uiso 0.581(11) 1 calc R U P H 1
H79B H 0.8984 -0.0393 0.6535 0.432 Uiso 0.581(11) 1 calc R U P H 1
Cl3' Cl 0.8272(12) 0.0380(5) 0.6648(4) 0.179(6) Uani 0.419(11) 1 d D . P H 2
Cl4' Cl 0.9754(9) 0.1158(5) 0.6349(4) 0.149(4) Uani 0.419(11) 1 d D . P H 2
C79' C 0.884(3) 0.151(3) 0.679(3) 0.36(3) Uiso 0.419(11) 1 d D . P H 2
H79C H 0.8441 0.1970 0.6618 0.432 Uiso 0.419(11) 1 calc R U P H 2
H79D H 0.9102 0.1625 0.7182 0.432 Uiso 0.419(11) 1 calc R U P H 2

loop_
_atom_site_aniso_label
_atom_site_aniso_U_11
_atom_site_aniso_U_22
_atom_site_aniso_U_33
_atom_site_aniso_U_23
_atom_site_aniso_U_13
_atom_site_aniso_U_12
Zn1 0.0956(6) 0.0525(4) 0.0604(4) -0.0056(3) -0.0001(3) -0.0060(3)
C1 0.103(5) 0.057(3) 0.082(4) -0.013(3) 0.004(3) 0.005(3)
N2 0.093(4) 0.063(3) 0.089(3) -0.018(2) 0.011(3) 0.010(2)
C3 0.093(6) 0.070(5) 0.068(5) 0.007(4) 0.016(4) 0.031(4)
C4 0.130(7) 0.070(5) 0.078(6) 0.006(4) 0.016(5) 0.038(4)
C5 0.127(7) 0.112(7) 0.085(6) 0.027(6) 0.025(5) 0.061(5)
C6 0.124(8) 0.132(7) 0.092(8) 0.015(6) 0.036(6) 0.050(6)
C7 0.104(6) 0.130(7) 0.114(9) 0.025(6) 0.031(6) 0.030(5)
C8 0.103(6) 0.080(5) 0.098(7) 0.010(5) 0.020(5) 0.024(4)
C3' 0.112(12) 0.044(8) 0.081(10) -0.020(7) 0.022(8) -0.009(8)
C4' 0.100(8) 0.067(8) 0.091(10) 0.011(7) 0.018(7) 0.009(6)
C5' 0.095(8) 0.091(11) 0.099(10) -0.007(8) 0.016(7) 0.005(7)
C6' 0.075(9) 0.082(9) 0.088(11) -0.023(7) 0.008(7) 0.002(7)
C9 0.105(4) 0.053(3) 0.063(3) -0.005(2) -0.004(3) -0.005(3)
N10 0.096(3) 0.049(2) 0.057(2) -0.0018(17) -0.006(2) -0.008(2)
C11 0.078(3) 0.045(2) 0.058(2) 0.0004(18) -0.004(2) -0.014(2)
C12 0.092(5) 0.153(7) 0.077(4) -0.008(4) -0.014(3) -0.066(5)
C13 0.088(5) 0.180(9) 0.089(4) 0.008(5) 0.003(4) -0.065(5)
C14 0.081(3) 0.074(3) 0.069(3) 0.007(3) 0.007(3) -0.012(3)
C15 0.072(3) 0.088(4) 0.061(3) 0.003(3) -0.010(2) -0.020(3)
C16 0.061(3) 0.101(4) 0.062(3) 0.004(3) -0.006(2) -0.017(3)
C17 0.100(4) 0.057(3) 0.055(2) -0.004(2) 0.000(2) -0.001(3)
N18 0.086(3) 0.057(2) 0.0521(19) -0.0055(17) 0.0029(18) -0.006(2)
C19 0.075(3) 0.059(2) 0.046(2) -0.0069(18) 0.0133(19) -0.009(2)
C20 0.061(3) 0.066(3) 0.062(2) -0.003(2) 0.008(2) 0.002(2)
C21 0.074(3) 0.059(3) 0.089(4) 0.008(3) 0.016(3) -0.001(2)
C22 0.073(3) 0.067(3) 0.081(3) -0.002(3) 0.017(3) -0.016(2)
C23 0.079(3) 0.084(4) 0.059(3) 0.005(2) 0.005(2) -0.022(3)
C24 0.076(3) 0.071(3) 0.053(2) 0.007(2) 0.001(2) -0.009(2)
B1 0.0348(18) 0.047(2) 0.0449(19) -0.0081(17) -0.0018(15) 0.0039(16)
C25 0.0326(16) 0.048(2) 0.0540(19) 0.0001(16) 0.0017(14) 0.0068(14)
C26 0.047(2) 0.063(2) 0.067(2) 0.015(2) 0.0164(18) 0.0195(19)
C27 0.052(2) 0.069(3) 0.101(4) 0.032(3) 0.031(2) 0.021(2)
C28 0.095(5) 0.101(5) 0.179(8) 0.073(6) 0.080(5) 0.058(4)
F29 0.097(4) 0.214(8) 0.116(5) 0.105(6) 0.007(3) -0.016(5)
F30 0.127(5) 0.119(5) 0.091(4) 0.052(4) 0.046(4) 0.039(4)
F31 0.202(10) 0.079(4) 0.123(5) 0.040(4) 0.058(6) -0.004(5)
F29' 0.097(4) 0.214(8) 0.116(5) 0.105(6) 0.007(3) -0.016(5)
F30' 0.127(5) 0.119(5) 0.091(4) 0.052(4) 0.046(4) 0.039(4)
F31' 0.202(10) 0.079(4) 0.123(5) 0.040(4) 0.058(6) -0.004(5)
C32 0.051(2) 0.046(2) 0.110(4) 0.014(2) 0.025(2) 0.0118(18)
C33 0.044(2) 0.043(2) 0.079(3) -0.0016(19) 0.0135(19) 0.0061(16)
C34 0.083(3) 0.040(2) 0.092(4) -0.011(2) 0.024(3) 0.005(2)
F35 0.130(3) 0.0393(14) 0.116(3) -0.0133(15) 0.028(2) 0.0069(16)
F36 0.084(2) 0.083(2) 0.133(3) -0.024(2) 0.055(2) 0.0080(17)
F37 0.129(3) 0.0642(18) 0.081(2) -0.0083(16) 0.027(2) 0.0143(18)
C38 0.0409(18) 0.0399(18) 0.0545(19) -0.0040(15) 0.0035(15) 0.0043(14)
C39 0.0346(17) 0.052(2) 0.0443(17) -0.0091(15) -0.0037(13) 0.0041(14)
C40 0.0386(17) 0.0463(19) 0.0475(18) -0.0079(15) -0.0011(14) 0.0052(15)
C41 0.0421(19) 0.056(2) 0.058(2) -0.0136(18) 0.0051(16) 0.0051(17)
C42 0.044(2) 0.063(3) 0.077(3) -0.010(2) 0.015(2) 0.0035(18)
F43 0.057(2) 0.0578(19) 0.114(3) -0.013(2) 0.018(2) -0.0076(15)
F44 0.126(4) 0.146(6) 0.111(4) -0.041(4) 0.066(4) -0.063(4)
F45 0.053(2) 0.079(3) 0.210(6) 0.055(4) -0.037(3) -0.016(2)
F43' 0.057(2) 0.0578(19) 0.114(3) -0.013(2) 0.018(2) -0.0076(15)
F44' 0.126(4) 0.146(6) 0.111(4) -0.041(4) 0.066(4) -0.063(4)
F45' 0.053(2) 0.079(3) 0.210(6) 0.055(4) -0.037(3) -0.016(2)
C46 0.045(2) 0.081(3) 0.085(3) -0.041(3) 0.010(2) 0.002(2)
C47 0.048(2) 0.082(3) 0.101(4) -0.055(3) 0.005(2) -0.005(2)
C48 0.051(3) 0.137(7) 0.185(8) -0.115(7) 0.023(4) -0.009(4)
F49 0.172(6) 0.095(4) 0.157(6) -0.083(4) 0.080(5) -0.043(4)
F50 0.138(7) 0.095(4) 0.116(5) -0.046(4) 0.024(4) 0.004(4)
F51 0.085(4) 0.091(4) 0.142(6) -0.069(4) 0.023(4) -0.022(3)
F49' 0.172(6) 0.095(4) 0.157(6) -0.083(4) 0.080(5) -0.043(4)
F50' 0.138(7) 0.095(4) 0.116(5) -0.046(4) 0.024(4) 0.004(4)
F51' 0.085(4) 0.091(4) 0.142(6) -0.069(4) 0.023(4) -0.022(3)
C52 0.041(2) 0.063(3) 0.074(3) -0.028(2) 0.0047(18) 0.0000(18)
C53 0.0343(16) 0.0414(17) 0.0468(17) -0.0071(14) 0.0006(13) 0.0029(13)
C54 0.0431(18) 0.0435(19) 0.053(2) -0.0084(16) -0.0025(15) -0.0030(15)
C55 0.059(2) 0.049(2) 0.067(2) 0.0004(19) 0.001(2) -0.0078(19)
C56 0.090(4) 0.062(3) 0.101(4) 0.013(3) 0.013(3) -0.014(3)
F57 0.165(5) 0.0496(19) 0.307(9) 0.027(3) 0.105(5) 0.001(3)
F58 0.120(3) 0.099(3) 0.106(3) 0.046(2) -0.001(2) -0.039(2)
F59 0.128(3) 0.093(3) 0.107(3) 0.009(2) -0.004(2) -0.064(2)
C60 0.061(3) 0.062(3) 0.056(2) 0.014(2) -0.0040(19) -0.005(2)
C61 0.048(2) 0.058(2) 0.0467(19) -0.0016(17) -0.0017(16) -0.0074(17)
C62 0.060(3) 0.089(4) 0.049(2) 0.001(2) -0.0075(19) -0.021(2)
F63 0.0568(19) 0.209(5) 0.092(2) -0.040(3) -0.0069(17) -0.040(2)
F64 0.143(4) 0.155(4) 0.0641(19) 0.037(2) -0.047(2) -0.063(3)
F65 0.111(3) 0.107(3) 0.084(2) -0.031(2) -0.023(2) -0.033(2)
C66 0.0357(16) 0.0422(18) 0.0456(17) -0.0040(14) -0.0002(13) -0.0038(13)
C67 0.0383(18) 0.059(2) 0.051(2) -0.0137(17) -0.0070(15) 0.0076(16)
C68 0.0378(19) 0.068(3) 0.053(2) -0.0165(19) -0.0024(15) 0.0036(17)
C69 0.038(2) 0.088(3) 0.067(3) -0.025(2) -0.0049(18) 0.007(2)
C70 0.044(2) 0.119(5) 0.073(3) -0.033(3) 0.003(2) -0.006(3)
F71 0.067(2) 0.087(2) 0.088(2) -0.0200(19) 0.0216(17) 0.0055(17)
F72 0.106(3) 0.077(3) 0.197(6) 0.020(3) 0.084(4) 0.003(2)
F73 0.0364(16) 0.207(6) 0.111(3) -0.057(4) -0.0008(17) 0.002(2)
F71' 0.067(2) 0.087(2) 0.088(2) -0.0200(19) 0.0216(17) 0.0055(17)
F72' 0.106(3) 0.077(3) 0.197(6) 0.020(3) 0.084(4) 0.003(2)
F73' 0.0364(16) 0.207(6) 0.111(3) -0.057(4) -0.0008(17) 0.002(2)
C74 0.041(2) 0.098(4) 0.063(3) -0.025(3) -0.0088(18) 0.008(2)
C75 0.047(2) 0.087(3) 0.053(2) -0.018(2) -0.0106(17) 0.007(2)
C76 0.056(3) 0.111(5) 0.061(3) -0.024(3) -0.010(2) 0.010(3)
C77 0.044(2) 0.076(3) 0.051(2) -0.013(2) -0.0044(16) 0.0076(19)
F77 0.148(5) 0.077(2) 0.0585(19) 0.0017(18) -0.001(2) 0.012(3)
F78 0.086(3) 0.107(3) 0.0658(19) -0.021(2) -0.0172(17) -0.012(2)
F79 0.090(3) 0.115(3) 0.0527(16) -0.0199(18) 0.0002(16) 0.019(2)
F77' 0.148(5) 0.077(2) 0.0585(19) 0.0017(18) -0.001(2) 0.012(3)
F78' 0.086(3) 0.107(3) 0.0658(19) -0.021(2) -0.0172(17) -0.012(2)
F79' 0.090(3) 0.115(3) 0.0527(16) -0.0199(18) 0.0002(16) 0.019(2)
Cl1 0.180(3) 0.0961(15) 0.190(3) -0.0003(16) 0.007(2) 0.0279(16)
Cl2 0.175(5) 0.155(4) 0.145(4) -0.013(3) 0.069(3) 0.030(3)
Cl1' 0.180(3) 0.0961(15) 0.190(3) -0.0003(16) 0.007(2) 0.0279(16)
Cl2' 0.122(4) 0.108(3) 0.154(5) 0.028(3) 0.054(4) 0.035(3)
Cl3 0.104(3) 0.149(3) 0.0646(15) -0.0129(16) 0.0259(15) 0.010(2)
Cl4 0.147(4) 0.220(6) 0.068(2) 0.003(3) 0.014(2) -0.064(4)
Cl3' 0.307(19) 0.120(5) 0.151(6) 0.025(4) 0.139(9) 0.038(7)
Cl4' 0.198(10) 0.121(5) 0.110(5) 0.026(4) -0.010(5) 0.022(5)

loop_
_atom_type_symbol
_atom_type_description
_atom_type_scat_dispersion_real
_atom_type_scat_dispersion_imag
_atom_type_scat_source
C C 0.0181 0.0091 'International Tables Vol C Tables 4.2.6.8 and 6.1.1.4'
H H 0.0000 0.0000 'International Tables Vol C Tables 4.2.6.8 and 6.1.1.4'
N N 0.0311 0.0180 'International Tables Vol C Tables 4.2.6.8 and 6.1.1.4'
B B 0.0090 0.0039 'International Tables Vol C Tables 4.2.6.8 and 6.1.1.4'
F F 0.0727 0.0534 'International Tables Vol C Tables 4.2.6.8 and 6.1.1.4'
Cl Cl 0.3639 0.7018 'International Tables Vol C Tables 4.2.6.8 and 6.1.1.4'
Zn Zn -1.5491 0.6778 'International Tables Vol C Tables 4.2.6.8 and 6.1.1.4'

loop_
_geom_angle_atom_site_label_1
_geom_angle_atom_site_label_2
_geom_angle_atom_site_label_3
_geom_angle
_geom_angle_site_symmetry_3
C1 Zn1 C17 95.9(2) .
C1 Zn1 C9 95.5(3) .
C17 Zn1 C9 95.5(2) .
C1 Zn1 Zn1 121.15(19) 3_656
C17 Zn1 Zn1 122.83(15) 3_656
C9 Zn1 Zn1 119.47(16) 3_656
N2 C1 Zn1 175.0(6) .
C1 N2 C3' 170.3(9) .
C1 N2 C3 176.0(7) .
C4 C3 C8 120.0 .
C4 C3 N2 122.6(5) .
C8 C3 N2 117.3(5) .
C3 C4 C5 120.0 .
C3 C4 H4 120.0 .
C5 C4 H4 120.0 .
C6 C5 C4 120.0 .
C6 C5 H5 120.0 .
C4 C5 H5 120.0 .
C5 C6 C7 120.0 .
C5 C6 H6 120.0 .
C7 C6 H6 120.0 .
C8 C7 C6 120.0 .
C8 C7 H7 120.0 .
C6 C7 H7 120.0 .
C7 C8 C3 120.0 .
C7 C8 H8 120.0 .
C3 C8 H8 120.0 .
N2 C3' C4' 128.8(10) .
N2 C3' C8' 111.2(10) .
C4' C3' C8' 120.0 .
C5' C4' C3' 120.0 .
C5' C4' H4' 120.0 .
C3' C4' H4' 120.0 .
C4' C5' C6' 120.0 .
C4' C5' H5' 120.0 .
C6' C5' H5' 120.0 .
C7' C6' C5' 120.0 .
C7' C6' H6' 120.0 .
C5' C6' H6' 120.0 .
C6' C7' C8' 120.0 .
C6' C7' H7' 120.0 .
C8' C7' H7' 120.0 .
C7' C8' C3' 120.0 .
C7' C8' H8' 120.0 .
C3' C8' H8' 120.0 .
N10 C9 Zn1 171.6(5) .
C9 N10 C11 178.7(5) .
C16 C11 C12 120.3(5) .
C16 C11 N10 119.1(5) .
C12 C11 N10 120.5(5) .
C11 C12 C13 119.2(5) .
C11 C12 H12 120.4 .
C13 C12 H12 120.4 .
C14 C13 C12 120.8(6) .
C14 C13 H13 119.6 .
C12 C13 H13 119.6 .
C15 C14 C13 118.8(6) .
C15 C14 H14 120.6 .
C13 C14 H14 120.6 .
C14 C15 C16 121.3(5) .
C14 C15 H15 119.3 .
C16 C15 H15 119.3 .
C11 C16 C15 119.5(5) .
C11 C16 H16 120.2 .
C15 C16 H16 120.2 .
N18 C17 Zn1 172.7(6) .
C17 N18 C19 175.5(5) .
C20 C19 C24 121.7(5) .
C20 C19 N18 118.2(4) .
C24 C19 N18 120.1(5) .
C19 C20 C21 118.4(5) .
C19 C20 H20 120.8 .
C21 C20 H20 120.8 .
C22 C21 C20 121.2(5) .
C22 C21 H21 119.4 .
C20 C21 H21 119.4 .
C21 C22 C23 119.3(5) .
C21 C22 H22 120.4 .
C23 C22 H22 120.4 .
C24 C23 C22 120.8(5) .
C24 C23 H23 119.6 .
C22 C23 H23 119.6 .
C23 C24 C19 118.6(5) .
C23 C24 H24 120.7 .
C19 C24 H24 120.7 .
C53 B1 C25 112.9(3) .
C53 B1 C67 112.6(3) .
C25 B1 C67 104.3(3) .
C53 B1 C39 102.2(3) .
C25 B1 C39 112.3(3) .
C67 B1 C39 112.9(3) .
C38 C25 C26 116.2(4) .
C38 C25 B1 122.7(4) .
C26 C25 B1 120.9(4) .
C27 C26 C25 122.1(4) .
C27 C26 H26 119.0 .
C25 C26 H26 119.0 .
C32 C27 C26 120.5(4) .
C32 C27 C28 120.0(5) .
C26 C27 C28 119.5(5) .
F31 C28 F30 107.8(8) .
F31' C28 F30' 120.7(12) .
F31 C28 F29 99.3(7) .
F30 C28 F29 94.5(7) .
F31' C28 C27 120.7(9) .
F31 C28 C27 122.8(7) .
F30 C28 C27 116.5(5) .
F30' C28 C27 108.5(7) .
F29 C28 C27 110.9(5) .
F31' C28 F29' 106.5(12) .
F30' C28 F29' 93.3(11) .
C27 C28 F29' 101.1(7) .
C33 C32 C27 118.5(4) .
C33 C32 H32 120.8 .
C27 C32 H32 120.8 .
C32 C33 C38 120.7(4) .
C32 C33 C34 119.5(4) .
C38 C33 C34 119.7(4) .
F35 C34 F37 106.9(5) .
F35 C34 F36 105.7(4) .
F37 C34 F36 105.8(5) .
F35 C34 C33 113.6(5) .
F37 C34 C33 112.6(4) .
F36 C34 C33 111.7(4) .
C25 C38 C33 122.0(4) .
C25 C38 H38 119.0 .
C33 C38 H38 119.0 .
C52 C39 C40 116.0(3) .
C52 C39 B1 121.6(4) .
C40 C39 B1 121.8(3) .
C41 C40 C39 122.0(4) .
C41 C40 H40 119.0 .
C39 C40 H40 119.0 .
C40 C41 C46 121.0(4) .
C40 C41 C42 121.2(4) .
C46 C41 C42 117.8(4) .
F45' C42 F43' 116.0(16) .
F45' C42 F44' 104.1(16) .
F43' C42 F44' 107.6(14) .
F45 C42 F43 104.4(5) .
F45 C42 F44 108.3(5) .
F43 C42 F44 101.3(5) .
F45' C42 C41 109.3(10) .
F43' C42 C41 112.0(8) .
F45 C42 C41 113.4(4) .
F44' C42 C41 107.1(10) .
F43 C42 C41 114.8(4) .
F44 C42 C41 113.6(4) .
C47 C46 C41 117.6(4) .
C47 C46 H46 121.2 .
C41 C46 H46 121.2 .
C46 C47 C52 121.6(4) .
C46 C47 C48 119.0(4) .
C52 C47 C48 119.3(5) .
F50' C48 F51' 115.2(9) .
F51 C48 F50 117.2(9) .
F51 C48 F49 100.2(7) .
F50 C48 F49 96.9(7) .
F50' C48 F49' 95.5(9) .
F51' C48 F49' 96.9(10) .
F51 C48 C47 117.8(6) .
F50' C48 C47 114.7(8) .
F51' C48 C47 120.1(6) .
F50 C48 C47 113.7(6) .
F49 C48 C47 106.7(6) .
F49' C48 C47 109.1(6) .
C39 C52 C47 121.8(4) .
C39 C52 H52 119.1 .
C47 C52 H52 119.1 .
C66 C53 C54 116.0(3) .
C66 C53 B1 121.4(3) .
C54 C53 B1 122.1(3) .
C55 C54 C53 122.0(4) .
C55 C54 H54 119.0 .
C53 C54 H54 119.0 .
C60 C55 C54 120.7(4) .
C60 C55 C56 119.4(5) .
C54 C55 C56 119.7(4) .
F57 C56 F58 104.4(6) .
F57 C56 F59 109.7(6) .
F58 C56 F59 105.2(5) .
F57 C56 C55 111.8(5) .
F58 C56 C55 112.3(5) .
F59 C56 C55 112.9(5) .
C55 C60 C61 118.5(4) .
C55 C60 H60 120.7 .
C61 C60 H60 120.7 .
C60 C61 C66 120.4(4) .
C60 C61 C62 120.3(4) .
C66 C61 C62 119.3(4) .
F64 C62 F63 109.6(5) .
F64 C62 F65 106.1(5) .
F63 C62 F65 101.7(5) .
F64 C62 C61 113.8(4) .
F63 C62 C61 112.3(4) .
F65 C62 C61 112.5(4) .
C53 C66 C61 122.4(4) .
C53 C66 H66 118.8 .
C61 C66 H66 118.8 .
C68 C67 C77 115.9(4) .
C68 C67 B1 120.9(3) .
C77 C67 B1 122.8(4) .
C69 C68 C67 122.2(4) .
C69 C68 H68 118.9 .
C67 C68 H68 118.9 .
C74 C69 C68 121.5(5) .
C74 C69 C70 119.0(4) .
C68 C69 C70 119.5(4) .
F72 C70 F73 114.5(6) .
F73' C70 F72' 107(2) .
F72 C70 F71 103.3(5) .
F73 C70 F71 102.1(5) .
F73' C70 F71' 102(2) .
F72' C70 F71' 97.4(17) .
F73' C70 C69 122.1(15) .
F72 C70 C69 112.6(5) .
F73 C70 C69 113.4(5) .
F72' C70 C69 114.9(16) .
F71 C70 C69 109.8(5) .
F71' C70 C69 109.3(11) .
C75 C74 C69 117.3(4) .
C75 C74 H74 121.4 .
C69 C74 H74 121.4 .
C74 C75 C77 121.7(4) .
C74 C75 C76 119.5(4) .
C77 C75 C76 118.7(4) .
F77 C76 F78 110.0(5) .
F77 C76 F79 106.5(5) .
F78 C76 F79 101.5(4) .
F77' C76 F79' 103.3(15) .
F77' C76 F78' 98.0(15) .
F79' C76 F78' 94.4(14) .
F77 C76 C75 114.0(5) .
F77' C76 C75 127.1(12) .
F78 C76 C75 112.0(5) .
F79 C76 C75 111.9(4) .
F79' C76 C75 115.2(9) .
F78' C76 C75 112.8(9) .
C67 C77 C75 121.4(4) .
C67 C77 H77 119.3 .
C75 C77 H77 119.3 .
Cl1 C78 Cl2 115.8(11) .
Cl1 C78 H78A 108.3 .
Cl2 C78 H78A 108.3 .
Cl1 C78 H78B 108.3 .
Cl2 C78 H78B 108.3 .
H78A C78 H78B 107.4 .
Cl1' C78' Cl2' 111.5(13) .
Cl1' C78' H78C 109.3 .
Cl2' C78' H78C 109.3 .
Cl1' C78' H78D 109.3 .
Cl2' C78' H78D 109.3 .
H78C C78' H78D 108.0 .
Cl4 C79 Cl3 93.1(17) .
Cl4 C79 H79A 113.1 .
Cl3 C79 H79A 113.1 .
Cl4 C79 H79B 113.1 .
Cl3 C79 H79B 113.1 .
H79A C79 H79B 110.5 .
Cl4' C79' Cl3' 88.1(18) .
Cl4' C79' H79C 114.0 .
Cl3' C79' H79C 114.0 .
Cl4' C79' H79D 114.0 .
Cl3' C79' H79D 114.0 .
H79C C79' H79D 111.2 .

loop_
_geom_bond_atom_site_label_1
_geom_bond_atom_site_label_2
_geom_bond_distance
_geom_bond_site_symmetry_2
Zn1 C1 2.093(7) .
Zn1 C17 2.106(5) .
Zn1 C9 2.118(6) .
Zn1 Zn1 2.3659(14) 3_656
C1 N2 1.150(8) .
N2 C3' 1.287(10) .
N2 C3 1.405(8) .
C3 C4 1.3900 .
C3 C8 1.3900 .
C4 C5 1.3900 .
C4 H4 0.9500 .
C5 C6 1.3900 .
C5 H5 0.9500 .
C6 C7 1.3900 .
C6 H6 0.9500 .
C7 C8 1.3900 .
C7 H7 0.9500 .
C8 H8 0.9500 .
C3' C4' 1.3900 .
C3' C8' 1.3900 .
C4' C5' 1.3900 .
C4' H4' 0.9500 .
C5' C6' 1.3900 .
C5' H5' 0.9500 .
C6' C7' 1.3900 .
C6' H6' 0.9500 .
C7' C8' 1.3900 .
C7' H7' 0.9500 .
C8' H8' 0.9500 .
C9 N10 1.157(7) .
N10 C11 1.401(7) .
C11 C16 1.357(7) .
C11 C12 1.361(9) .
C12 C13 1.375(11) .
C12 H12 0.9500 .
C13 C14 1.365(9) .
C13 H13 0.9500 .
C14 C15 1.347(8) .
C14 H14 0.9500 .
C15 C16 1.369(8) .
C15 H15 0.9500 .
C16 H16 0.9500 .
C17 N18 1.153(7) .
N18 C19 1.405(6) .
C19 C20 1.366(7) .
C19 C24 1.383(7) .
C20 C21 1.370(8) .
C20 H20 0.9500 .
C21 C22 1.361(8) .
C21 H21 0.9500 .
C22 C23 1.385(9) .
C22 H22 0.9500 .
C23 C24 1.354(8) .
C23 H23 0.9500 .
C24 H24 0.9500 .
B1 C53 1.635(6) .
B1 C25 1.638(6) .
B1 C67 1.642(5) .
B1 C39 1.651(5) .
C25 C38 1.394(6) .
C25 C26 1.402(6) .
C26 C27 1.394(7) .
C26 H26 0.9500 .
C27 C32 1.392(8) .
C27 C28 1.473(8) .
C28 F31' 1.214(12) .
C28 F31 1.239(9) .
C28 F30 1.316(8) .
C28 F30' 1.323(11) .
C28 F29 1.469(9) .
C28 F29' 1.479(11) .
C32 C33 1.380(7) .
C32 H32 0.9500 .
C33 C38 1.402(5) .
C33 C34 1.479(7) .
C34 F35 1.338(6) .
C34 F37 1.339(7) .
C34 F36 1.347(7) .
C38 H38 0.9500 .
C39 C52 1.390(6) .
C39 C40 1.407(5) .
C40 C41 1.387(6) .
C40 H40 0.9500 .
C41 C46 1.388(6) .
C41 C42 1.493(6) .
C42 F45' 1.260(12) .
C42 F43' 1.282(12) .
C42 F45 1.300(6) .
C42 F44' 1.321(13) .
C42 F43 1.325(6) .
C42 F44 1.338(6) .
C46 C47 1.380(7) .
C46 H46 0.9500 .
C47 C52 1.392(7) .
C47 C48 1.504(8) .
C48 F51 1.239(8) .
C48 F50' 1.249(10) .
C48 F51' 1.274(11) .
C48 F50 1.314(10) .
C48 F49 1.435(9) .
C48 F49' 1.482(11) .
C52 H52 0.9500 .
C53 C66 1.391(5) .
C53 C54 1.397(5) .
C54 C55 1.396(6) .
C54 H54 0.9500 .
C55 C60 1.379(6) .
C55 C56 1.511(7) .
C56 F57 1.308(8) .
C56 F58 1.320(8) .
C56 F59 1.331(8) .
C60 C61 1.383(6) .
C60 H60 0.9500 .
C61 C66 1.395(5) .
C61 C62 1.497(6) .
C62 F64 1.298(6) .
C62 F63 1.309(7) .
C62 F65 1.316(7) .
C66 H66 0.9500 .
C67 C68 1.392(6) .
C67 C77 1.398(6) .
C68 C69 1.390(6) .
C68 H68 0.9500 .
C69 C74 1.385(7) .
C69 C70 1.506(7) .
C70 F73' 1.27(4) .
C70 F72 1.306(7) .
C70 F73 1.309(6) .
C70 F72' 1.334(16) .
C70 F71 1.381(6) .
C70 F71' 1.411(15) .
C74 C75 1.370(7) .
C74 H74 0.9500 .
C75 C77 1.406(6) .
C75 C76 1.502(7) .
C76 F77 1.274(7) .
C76 F77' 1.276(13) .
C76 F78 1.355(6) .
C76 F79 1.357(6) .
C76 F79' 1.395(13) .
C76 F78' 1.402(14) .
C77 H77 0.9500 .
Cl1 C78 1.733(13) .
Cl2 C78 1.746(14) .
C78 H78A 0.9900 .
C78 H78B 0.9900 .
Cl1' C78' 1.680(16) .
Cl2' C78' 1.740(16) .
C78' H78C 0.9900 .
C78' H78D 0.9900 .
Cl3 C79 2.02(3) .
Cl4 C79 1.98(3) .
C79 H79A 0.9900 .
C79 H79B 0.9900 .
Cl3' C79' 2.01(3) .
Cl4' C79' 2.01(3) .
C79' H79C 0.9900 .
C79' H79D 0.9900 .
